data_7108623
loop_
_publ_author_name
'Zilu Zilu'
'Yifei Wang'
'Long Liu'
'Zhong Zhang'
'Fupei Liang'

_publ_section_title
;
 A six-bladed impeller-like Cu18 nanocluster with S6 symmetry constructed
 from simple inorganic linkers
;
_journal_name_full Chem.Commun.
_journal_page_first 11689
_journal_paper_doi 10.1039/c2cc36056j
_journal_volume 48
_journal_year 2012
_chemical_formula_moiety 'C18 H54 Cu18 N6 O98 S20, 18(C4 H12 N O), 6(C3 H7 N O), 2(H O)'
_chemical_formula_sum 'C108 H314 Cu18 N30 O124 S20'
_chemical_formula_weight 5802.81
_chemical_name_systematic
;
?
;
_space_group_IT_number 205
_symmetry_cell_setting cubic
_symmetry_space_group_name_Hall '-P 2ac 2ab 3'
_symmetry_space_group_name_H-M 'P a -3'
_atom_sites_solution_hydrogens geom
_atom_sites_solution_primary direct
_atom_sites_solution_secondary difmap
_audit_creation_method SHELXL-97
_cell_angle_alpha 90.00
_cell_angle_beta 90.00
_cell_angle_gamma 90.00
_cell_formula_units_Z 4
_cell_length_a 28.00370(10)
_cell_length_b 28.00370(10)
_cell_length_c 28.00370(10)
_cell_measurement_reflns_used 23383
_cell_measurement_temperature 161(2)
_cell_measurement_theta_max 62.9884
_cell_measurement_theta_min 3.1358
_cell_volume 21960.70(14)
_computing_cell_refinement
;
CrysAlisPro, Oxford Diffraction Ltd.,
Version 1.171.34.44 (release 25-10-2010 CrysAlis171 .NET)
(compiled Oct 25 2010,18:11:34)
;
_computing_data_collection
;
CrysAlisPro, Oxford Diffraction Ltd.,
Version 1.171.34.44 (release 25-10-2010 CrysAlis171 .NET)
(compiled Oct 25 2010,18:11:34)
;
_computing_data_reduction
;
CrysAlisPro, Oxford Diffraction Ltd.,
Version 1.171.34.44 (release 25-10-2010 CrysAlis171 .NET)
(compiled Oct 25 2010,18:11:34)
;
_computing_molecular_graphics 'SHELXTL (Bruker, 1998)'
_computing_publication_material 'SHELXTL (Bruker, 1998)'
_computing_structure_refinement 'SHELXL-97 (Sheldrick, 2008)'
_computing_structure_solution 'SHELXS-97 (Sheldrick, 2008)'
_diffrn_ambient_temperature 161(2)
_diffrn_detector_area_resol_mean 15.9149
_diffrn_measured_fraction_theta_full 0.981
_diffrn_measured_fraction_theta_max 0.981
_diffrn_measurement_device_type 'Xcalibur, Sapphire3, Gemini ultra'
_diffrn_measurement_method '\w scans'
_diffrn_radiation_monochromator mirror
_diffrn_radiation_source 'Enhance Ultra (Cu) X-ray Source'
_diffrn_radiation_type CuK\a
_diffrn_radiation_wavelength 1.54178
_diffrn_reflns_av_R_equivalents 0.0618
_diffrn_reflns_av_sigmaI/netI 0.0232
_diffrn_reflns_limit_h_max 32
_diffrn_reflns_limit_h_min -21
_diffrn_reflns_limit_k_max 32
_diffrn_reflns_limit_k_min -31
_diffrn_reflns_limit_l_max 30
_diffrn_reflns_limit_l_min -32
_diffrn_reflns_number 76305
_diffrn_reflns_theta_full 63.72
_diffrn_reflns_theta_max 63.72
_diffrn_reflns_theta_min 3.16
_exptl_absorpt_coefficient_mu 4.566
_exptl_absorpt_correction_T_max 0.4937
_exptl_absorpt_correction_T_min 0.3412
_exptl_absorpt_correction_type multi-scan
_exptl_absorpt_process_details
;
CrysAlisPro, Oxford Diffraction Ltd.,
Version 1.171.34.44 (release 25-10-2010 CrysAlis171 .NET)
(compiled Oct 25 2010,18:11:34)
Empirical absorption correction using spherical harmonics,
implemented in SCALE3 ABSPACK scaling algorithm.
;
_exptl_crystal_colour green
_exptl_crystal_density_diffrn 1.755
_exptl_crystal_density_method 'not measured'
_exptl_crystal_description block
_exptl_crystal_F_000 12024
_exptl_crystal_size_max 0.30
_exptl_crystal_size_mid 0.25
_exptl_crystal_size_min 0.18
_refine_diff_density_max 0.994
_refine_diff_density_min -0.846
_refine_diff_density_rms 0.111
_refine_ls_extinction_method none
_refine_ls_goodness_of_fit_ref 1.026
_refine_ls_hydrogen_treatment constr
_refine_ls_matrix_type full
_refine_ls_number_parameters 445
_refine_ls_number_reflns 5936
_refine_ls_number_restraints 49
_refine_ls_restrained_S_all 1.032
_refine_ls_R_factor_all 0.0847
_refine_ls_R_factor_gt 0.0747
_refine_ls_shift/su_max 0.001
_refine_ls_shift/su_mean 0.000
_refine_ls_structure_factor_coef Fsqd
_refine_ls_weighting_details 'calc w=1/[\s^2^(Fo^2^)+(0.1346P)^2^+43.2826P] where P=(Fo^2^+2Fc^2^)/3'
_refine_ls_weighting_scheme calc
_refine_ls_wR_factor_gt 0.2050
_refine_ls_wR_factor_ref 0.2164
_reflns_number_gt 4930
_reflns_number_total 5936
_reflns_threshold_expression >2sigma(I)
_cod_data_source_file c2cc36056j.txt
_cod_data_source_block pa-3
_cod_original_cell_volume 21960.71(14)
_cod_original_sg_symbol_Hall '-P 2ac 2ab'
_cod_database_code 7108623

loop_
_symmetry_equiv_pos_as_xyz
'x, y, z'
'-x+1/2, -y, z+1/2'
'-x, y+1/2, -z+1/2'
'x+1/2, -y+1/2, -z'
'z, x, y'
'z+1/2, -x+1/2, -y'
'-z+1/2, -x, y+1/2'
'-z, x+1/2, -y+1/2'
'y, z, x'
'-y, z+1/2, -x+1/2'
'y+1/2, -z+1/2, -x'
'-y+1/2, -z, x+1/2'
'-x, -y, -z'
'x-1/2, y, -z-1/2'
'x, -y-1/2, z-1/2'
'-x-1/2, y-1/2, z'
'-z, -x, -y'
'-z-1/2, x-1/2, y'
'z-1/2, x, -y-1/2'
'z, -x-1/2, y-1/2'
'-y, -z, -x'
'y, -z-1/2, x-1/2'
'-y-1/2, z-1/2, x'
'y-1/2, z, -x-1/2'

loop_
_atom_site_label
_atom_site_type_symbol
_atom_site_fract_x
_atom_site_fract_y
_atom_site_fract_z
_atom_site_U_iso_or_equiv
_atom_site_adp_type
_atom_site_occupancy
_atom_site_symmetry_multiplicity
_atom_site_calc_flag
_atom_site_refinement_flags
_atom_site_disorder_assembly
_atom_site_disorder_group
Cu1 Cu 0.39747(3) 0.47719(3) 0.54501(3) 0.0542(3) Uani 1 1 d . . .
Cu2 Cu 0.40575(3) 0.48390(3) 0.64779(3) 0.0593(3) Uani 1 1 d . . .
Cu3 Cu 0.30199(3) 0.44438(4) 0.60033(4) 0.0700(3) Uani 1 1 d . . .
O1 O 0.35420(14) 0.48935(15) 0.59890(14) 0.0594(10) Uani 1 1 d . . .
H1 H 0.3437 0.5180 0.5975 0.071 Uiso 1 1 d R . .
O2 O 0.44678(13) 0.48222(14) 0.59220(13) 0.0519(8) Uani 1 1 d . . .
H2 H 0.4529 0.5120 0.5896 0.062 Uiso 1 1 d R . .
S1 S 0.45000(4) 0.45000(4) 0.45000(4) 0.0502(5) Uani 1 3 d S . .
O3 O 0.43967(13) 0.44106(13) 0.50047(13) 0.0519(8) Uani 1 1 d . . .
O4 O 0.41995(12) 0.41995(12) 0.41995(12) 0.0556(15) Uani 1 3 d S . .
S2 S 0.39464(6) 0.36755(6) 0.60975(6) 0.0626(4) Uani 1 1 d . . .
O5 O 0.41159(16) 0.40003(16) 0.64748(16) 0.0653(10) Uani 1 1 d . . .
O6 O 0.36133(15) 0.39365(15) 0.57810(16) 0.0637(10) Uani 1 1 d . . .
O7 O 0.43425(16) 0.35030(16) 0.58087(16) 0.0661(10) Uani 1 1 d . . .
O8 O 0.36950(18) 0.32727(18) 0.63139(19) 0.0808(13) Uani 1 1 d . . .
S3 S 0.50575(6) 0.49679(6) 0.70027(5) 0.0639(4) Uani 1 1 d . . .
O9 O 0.45701(16) 0.47832(17) 0.69701(15) 0.0672(11) Uani 1 1 d . . .
O10 O 0.53497(18) 0.46121(18) 0.72564(15) 0.0719(12) Uani 1 1 d . . .
O11 O 0.52649(14) 0.50383(15) 0.65172(14) 0.0583(9) Uani 1 1 d . . .
O12 O 0.50717(19) 0.54209(18) 0.72506(16) 0.0753(12) Uani 1 1 d . . .
S4 S 0.31403(9) 0.46984(14) 0.70714(9) 0.1123(9) Uani 1 1 d . . .
O13 O 0.36164(19) 0.4877(2) 0.70134(18) 0.0866(15) Uani 1 1 d . A .
O14 O 0.3017(2) 0.4374(2) 0.6694(2) 0.0956(17) Uani 1 1 d . A .
O151 O 0.3181(8) 0.4421(9) 0.7506(7) 0.156(5) Uani 0.500(11) 1 d P A 1
O161 O 0.2768(7) 0.4971(9) 0.7218(7) 0.156(5) Uani 0.500(11) 1 d P A 1
O152 O 0.2939(8) 0.4699(10) 0.7511(8) 0.156(5) Uani 0.500(11) 1 d P A 2
O162 O 0.2912(8) 0.5120(10) 0.6893(6) 0.156(5) Uani 0.500(11) 1 d P A 2
O17 O 0.25390(18) 0.3950(2) 0.5972(2) 0.0834(14) Uani 1 1 d . . .
C1 C 0.2626(3) 0.3563(3) 0.6165(3) 0.083(2) Uani 1 1 d . . .
H1A H 0.2902 0.3540 0.6361 0.099 Uiso 1 1 calc R . .
N1 N 0.2359(3) 0.3184(3) 0.6113(3) 0.100(2) Uani 1 1 d . . .
C2 C 0.1953(4) 0.3188(5) 0.5776(5) 0.133(4) Uani 1 1 d . . .
H2A H 0.1714 0.3420 0.5883 0.199 Uiso 1 1 calc R . .
H2B H 0.1808 0.2870 0.5763 0.199 Uiso 1 1 calc R . .
H2C H 0.2067 0.3277 0.5457 0.199 Uiso 1 1 calc R . .
C3 C 0.2474(5) 0.2743(3) 0.6345(5) 0.125(4) Uani 1 1 d . . .
H3A H 0.2790 0.2768 0.6492 0.188 Uiso 1 1 calc R . .
H3B H 0.2474 0.2484 0.6110 0.188 Uiso 1 1 calc R . .
H3C H 0.2235 0.2676 0.6592 0.188 Uiso 1 1 calc R . .
O18 O 0.3336(8) 0.6159(9) 0.7940(7) 0.285(9) Uani 1 1 d U . .
H18 H 0.3329 0.6381 0.8147 0.428 Uiso 1 1 d R . .
C4 C 0.3434(7) 0.5693(8) 0.8121(6) 0.184(7) Uani 1 1 d . . .
H4A H 0.3251 0.5446 0.7946 0.221 Uiso 1 1 calc R . .
H4B H 0.3362 0.5670 0.8466 0.221 Uiso 1 1 calc R . .
C5 C 0.3955(5) 0.5652(5) 0.8027(4) 0.123(4) Uani 1 1 d . . .
C6 C 0.4098(6) 0.5145(6) 0.8209(5) 0.151(5) Uani 1 1 d U . .
H6A H 0.3865 0.4910 0.8096 0.227 Uiso 1 1 calc R . .
H6B H 0.4103 0.5145 0.8559 0.227 Uiso 1 1 calc R . .
H6C H 0.4415 0.5063 0.8088 0.227 Uiso 1 1 calc R . .
N2 N 0.4034(3) 0.5652(3) 0.7512(3) 0.103(2) Uani 1 1 d . . .
H2D H 0.3850 0.5423 0.7374 0.154 Uiso 1 1 calc R . .
H2E H 0.4347 0.5591 0.7450 0.154 Uiso 1 1 calc R . .
H2F H 0.3954 0.5943 0.7390 0.154 Uiso 1 1 calc R . .
C7 C 0.4273(7) 0.6035(8) 0.8239(5) 0.196(9) Uani 1 1 d . . .
H7A H 0.4605 0.5975 0.8147 0.294 Uiso 1 1 calc R . .
H7B H 0.4246 0.6030 0.8588 0.294 Uiso 1 1 calc R . .
H7C H 0.4174 0.6349 0.8119 0.294 Uiso 1 1 calc R . .
O191 O 0.3491(6) 0.3240(7) 0.3966(7) 0.189(6) Uani 0.692(15) 1 d P B 1
H191 H 0.3669 0.3479 0.4023 0.284 Uiso 0.692(15) 1 d PR B 1
O192 O 0.3029(13) 0.2784(15) 0.4077(13) 0.189(6) Uani 0.308(15) 1 d P B 2
H192 H 0.3075 0.2488 0.4061 0.284 Uiso 0.308(15) 1 d PR B 2
C8 C 0.3446(4) 0.2942(4) 0.4299(4) 0.102(3) Uani 1 1 d . . .
H8A H 0.3739 0.2745 0.4322 0.123 Uiso 0.692(15) 1 d PR B 1
H8B H 0.3173 0.2728 0.4234 0.123 Uiso 0.692(15) 1 d PR B 1
H8C H 0.3624 0.3152 0.4077 0.123 Uiso 0.308(15) 1 d PR B 2
H8D H 0.3652 0.2663 0.4367 0.123 Uiso 0.308(15) 1 d PR B 2
C9 C 0.3367(3) 0.3207(3) 0.4758(3) 0.0782(19) Uani 1 1 d D B .
C10 C 0.3308(4) 0.2837(4) 0.5163(3) 0.129(4) Uani 1 1 d D . .
H10A H 0.2984 0.2704 0.5153 0.193 Uiso 1 1 calc R B .
H10B H 0.3361 0.2992 0.5472 0.193 Uiso 1 1 calc R . .
H10C H 0.3541 0.2579 0.5120 0.193 Uiso 1 1 calc R . .
C11 C 0.2973(3) 0.3576(4) 0.4741(5) 0.126(4) Uani 1 1 d . . .
H11A H 0.3045 0.3812 0.4493 0.188 Uiso 1 1 calc R B .
H11B H 0.2950 0.3737 0.5051 0.188 Uiso 1 1 calc R . .
H11C H 0.2669 0.3419 0.4668 0.188 Uiso 1 1 calc R . .
N3 N 0.3817(2) 0.3477(2) 0.4858(2) 0.0721(14) Uani 1 1 d . . .
H3D H 0.4067 0.3269 0.4871 0.108 Uiso 1 1 calc R B .
H3E H 0.3789 0.3632 0.5142 0.108 Uiso 1 1 calc R . .
H3F H 0.3869 0.3693 0.4621 0.108 Uiso 1 1 calc R . .
C12 C 0.5335(13) 0.4444(12) 0.8471(12) 0.305(7) Uani 1 1 d . . .
H12A H 0.5453 0.4356 0.8153 0.457 Uiso 1 1 calc R . .
H12B H 0.4987 0.4414 0.8478 0.457 Uiso 1 1 calc R . .
H12C H 0.5476 0.4232 0.8711 0.457 Uiso 1 1 calc R . .
C13 C 0.5645(13) 0.5278(13) 0.8305(14) 0.305(7) Uani 1 1 d . . .
H13A H 0.5388 0.5407 0.8106 0.457 Uiso 1 1 calc R . .
H13B H 0.5887 0.5128 0.8101 0.457 Uiso 1 1 calc R . .
H13C H 0.5793 0.5538 0.8488 0.457 Uiso 1 1 calc R . .
N4 N 0.5480(12) 0.4978(14) 0.8583(13) 0.305(7) Uani 1 1 d . . .
C14 C 0.5207(15) 0.5099(16) 0.9050(15) 0.305(7) Uani 1 1 d . . .
H14 H 0.5006 0.4912 0.9250 0.366 Uiso 1 1 calc R . .
O20 O 0.5342(10) 0.5532(9) 0.9074(9) 0.305(7) Uani 1 1 d . . .
O21 O 0.2833(7) 0.2833(7) 0.2833(7) 0.313(17) Uani 1 3 d S . .
H21 H 0.3008 0.3008 0.3008 0.470 Uiso 1 3 d SR . .
O22 O 0.3249(6) 0.6086(5) 0.7170(5) 0.212(5) Uani 1 1 d U . .
H22 H 0.3205 0.6290 0.7386 0.319 Uiso 1 1 d R . .
C15 C 0.268(5) 0.589(4) 0.711(4) 0.84(11) Uani 1 1 d U . .
H15A H 0.2666 0.5551 0.7201 1.013 Uiso 1 1 calc R . .
H15B H 0.2475 0.6071 0.7337 1.013 Uiso 1 1 calc R . .
C16 C 0.249(3) 0.595(3) 0.662(3) 0.45(3) Uani 1 1 d U . .
N5 N 0.2390(9) 0.5705(9) 0.6146(9) 0.267(9) Uani 1 1 d U . .
H5A H 0.2069 0.5690 0.6095 0.401 Uiso 1 1 calc R . .
H5B H 0.2513 0.5405 0.6153 0.401 Uiso 1 1 calc R . .
H5C H 0.2530 0.5874 0.5906 0.401 Uiso 1 1 calc R . .
C17 C 0.1923(17) 0.5899(15) 0.6816(15) 0.38(2) Uani 1 1 d U . .
H17A H 0.1872 0.5577 0.6942 0.564 Uiso 1 1 calc R . .
H17B H 0.1702 0.5957 0.6550 0.564 Uiso 1 1 calc R . .
H17C H 0.1865 0.6134 0.7069 0.564 Uiso 1 1 calc R . .
C18 C 0.2535(17) 0.6428(18) 0.6529(17) 0.38(2) Uani 1 1 d U . .
H18A H 0.2720 0.6473 0.6236 0.577 Uiso 1 1 calc R . .
H18B H 0.2701 0.6581 0.6797 0.577 Uiso 1 1 calc R . .
H18C H 0.2219 0.6572 0.6491 0.577 Uiso 1 1 calc R . .

loop_
_atom_site_aniso_label
_atom_site_aniso_U_11
_atom_site_aniso_U_22
_atom_site_aniso_U_33
_atom_site_aniso_U_23
_atom_site_aniso_U_13
_atom_site_aniso_U_12
Cu1 0.0496(5) 0.0591(5) 0.0538(5) -0.0044(4) -0.0030(3) -0.0044(3)
Cu2 0.0589(5) 0.0669(6) 0.0521(5) -0.0036(4) 0.0026(4) -0.0060(4)
Cu3 0.0598(6) 0.0775(6) 0.0728(6) -0.0026(5) 0.0050(4) -0.0193(4)
O1 0.054(2) 0.058(2) 0.065(2) -0.0021(18) 0.0025(18) -0.0079(18)
O2 0.053(2) 0.054(2) 0.0480(19) -0.0016(16) -0.0033(16) -0.0034(16)
S1 0.0502(5) 0.0502(5) 0.0502(5) -0.0052(5) -0.0052(5) -0.0052(5)
O3 0.052(2) 0.052(2) 0.052(2) -0.0025(16) -0.0034(16) -0.0037(16)
O4 0.0556(15) 0.0556(15) 0.0556(15) -0.0095(16) -0.0095(16) -0.0095(16)
S2 0.0624(9) 0.0594(8) 0.0660(9) 0.0022(7) -0.0015(7) -0.0108(7)
O5 0.063(2) 0.072(3) 0.060(2) 0.001(2) -0.0021(19) -0.006(2)
O6 0.062(2) 0.063(2) 0.066(2) -0.0019(19) -0.0076(19) -0.0027(19)
O7 0.065(2) 0.066(3) 0.067(3) -0.004(2) -0.005(2) -0.003(2)
O8 0.078(3) 0.078(3) 0.087(3) 0.016(3) 0.005(3) -0.017(2)
S3 0.0704(9) 0.0724(9) 0.0490(8) -0.0068(7) -0.0071(6) -0.0022(7)
O9 0.072(3) 0.079(3) 0.051(2) -0.0035(19) -0.0052(19) -0.007(2)
O10 0.083(3) 0.080(3) 0.053(2) -0.006(2) -0.009(2) -0.003(2)
O11 0.064(2) 0.062(2) 0.048(2) -0.0038(17) -0.0056(17) -0.0087(18)
O12 0.092(3) 0.076(3) 0.058(2) -0.016(2) -0.007(2) -0.003(2)
S4 0.0776(13) 0.179(3) 0.0798(13) -0.0262(16) 0.0220(11) -0.0294(16)
O13 0.078(3) 0.115(4) 0.066(3) -0.015(3) 0.016(2) -0.026(3)
O14 0.088(4) 0.119(4) 0.080(3) -0.002(3) 0.020(3) -0.041(3)
O151 0.143(9) 0.228(14) 0.098(6) -0.050(8) 0.041(6) -0.069(8)
O161 0.143(9) 0.228(14) 0.098(6) -0.050(8) 0.041(6) -0.069(8)
O152 0.143(9) 0.228(14) 0.098(6) -0.050(8) 0.041(6) -0.069(8)
O162 0.143(9) 0.228(14) 0.098(6) -0.050(8) 0.041(6) -0.069(8)
O17 0.070(3) 0.084(3) 0.097(4) 0.002(3) 0.011(3) -0.024(3)
C1 0.069(4) 0.094(6) 0.086(5) -0.006(4) 0.018(4) -0.023(4)
N1 0.097(5) 0.089(5) 0.112(5) -0.006(4) 0.017(4) -0.026(4)
C2 0.117(8) 0.123(8) 0.158(10) -0.011(8) -0.019(8) -0.051(7)
C3 0.139(9) 0.081(6) 0.156(10) 0.004(6) 0.000(8) -0.030(6)
O18 0.290(12) 0.299(12) 0.267(12) -0.014(9) 0.019(9) 0.025(9)
C4 0.195(17) 0.23(2) 0.129(11) -0.041(12) 0.061(11) 0.025(14)
C5 0.137(9) 0.149(10) 0.082(6) -0.037(6) 0.011(6) -0.031(8)
C6 0.157(8) 0.162(9) 0.134(8) 0.017(7) 0.011(7) 0.004(7)
N2 0.107(5) 0.119(6) 0.083(4) -0.017(4) 0.018(4) -0.005(4)
C7 0.202(16) 0.28(2) 0.105(9) -0.072(11) 0.018(10) -0.100(16)
O191 0.171(12) 0.209(16) 0.188(14) -0.065(12) -0.029(11) -0.054(12)
O192 0.171(12) 0.209(16) 0.188(14) -0.065(12) -0.029(11) -0.054(12)
C8 0.120(7) 0.088(6) 0.099(6) -0.002(5) -0.024(6) -0.028(5)
C9 0.073(4) 0.073(4) 0.089(5) -0.015(4) -0.008(4) -0.028(4)
C10 0.136(9) 0.145(9) 0.105(7) -0.032(6) 0.028(6) -0.091(8)
C11 0.071(5) 0.135(9) 0.171(11) -0.050(8) -0.026(6) -0.007(5)
N3 0.073(3) 0.071(3) 0.073(3) -0.002(3) -0.011(3) -0.023(3)
C12 0.316(16) 0.30(2) 0.296(15) -0.019(15) -0.025(12) -0.004(16)
C13 0.316(16) 0.30(2) 0.296(15) -0.019(15) -0.025(12) -0.004(16)
N4 0.316(16) 0.30(2) 0.296(15) -0.019(15) -0.025(12) -0.004(16)
C14 0.316(16) 0.30(2) 0.296(15) -0.019(15) -0.025(12) -0.004(16)
O20 0.316(16) 0.30(2) 0.296(15) -0.019(15) -0.025(12) -0.004(16)
O21 0.313(17) 0.313(17) 0.313(17) -0.051(16) -0.051(16) -0.051(16)
O22 0.257(9) 0.183(8) 0.197(8) -0.012(7) 0.065(7) -0.040(7)
C15 0.84(11) 0.85(11) 0.85(11) 0.000(10) -0.001(10) -0.001(10)
C16 0.46(4) 0.45(4) 0.46(4) -0.003(10) 0.009(10) 0.001(10)
N5 0.274(12) 0.268(12) 0.259(12) -0.004(9) 0.001(9) -0.002(9)
C17 0.38(2) 0.37(2) 0.38(2) -0.005(10) 0.007(10) -0.003(10)
C18 0.38(3) 0.38(3) 0.39(3) 0.002(10) 0.011(10) -0.002(10)

loop_
_atom_type_symbol
_atom_type_description
_atom_type_scat_dispersion_real
_atom_type_scat_dispersion_imag
_atom_type_scat_source
C C 0.0181 0.0091 'International Tables Vol C Tables 4.2.6.8 and 6.1.1.4'
H H 0.0000 0.0000 'International Tables Vol C Tables 4.2.6.8 and 6.1.1.4'
N N 0.0311 0.0180 'International Tables Vol C Tables 4.2.6.8 and 6.1.1.4'
O O 0.0492 0.0322 'International Tables Vol C Tables 4.2.6.8 and 6.1.1.4'
S S 0.3331 0.5567 'International Tables Vol C Tables 4.2.6.8 and 6.1.1.4'
Cu Cu -1.9646 0.5888 'International Tables Vol C Tables 4.2.6.8 and 6.1.1.4'

loop_
_geom_angle_atom_site_label_1
_geom_angle_atom_site_label_2
_geom_angle_atom_site_label_3
_geom_angle
_geom_angle_site_symmetry_1
_geom_angle_site_symmetry_3
O2 Cu1 O11 178.41(18) . 17_666
O2 Cu1 O1 84.38(17) . .
O11 Cu1 O1 96.46(17) 17_666 .
O2 Cu1 O3 92.38(15) . .
O11 Cu1 O3 87.31(16) 17_666 .
O1 Cu1 O3 159.03(17) . .
O2 Cu1 O2 94.04(11) . 17_666
O11 Cu1 O2 84.49(15) 17_666 17_666
O1 Cu1 O2 99.98(16) . 17_666
O3 Cu1 O2 100.92(15) . 17_666
O2 Cu1 O6 95.55(15) . .
O11 Cu1 O6 86.01(15) 17_666 .
O1 Cu1 O6 69.94(15) . .
O3 Cu1 O6 89.84(14) . .
O2 Cu1 O6 165.27(13) 17_666 .
O2 Cu1 Cu2 41.55(11) . .
O11 Cu1 Cu2 139.47(13) 17_666 .
O1 Cu1 Cu2 43.48(12) . .
O3 Cu1 Cu2 127.42(11) . .
O2 Cu1 Cu2 105.18(10) 17_666 .
O6 Cu1 Cu2 75.29(9) . .
O2 Cu2 O13 176.5(2) . .
O2 Cu2 O1 83.07(16) . .
O13 Cu2 O1 93.7(2) . .
O2 Cu2 O9 97.27(17) . .
O13 Cu2 O9 85.9(2) . .
O1 Cu2 O9 179.64(19) . .
O2 Cu2 O7 86.94(17) . 17_666
O13 Cu2 O7 91.7(2) . 17_666
O1 Cu2 O7 93.27(17) . 17_666
O9 Cu2 O7 86.87(18) . 17_666
O2 Cu2 O5 86.07(16) . .
O13 Cu2 O5 95.9(2) . .
O1 Cu2 O5 97.12(16) . .
O9 Cu2 O5 82.79(18) . .
O7 Cu2 O5 166.69(16) 17_666 .
O2 Cu2 Cu1 41.06(11) . .
O13 Cu2 Cu1 135.99(17) . .
O1 Cu2 Cu1 42.65(12) . .
O9 Cu2 Cu1 137.68(14) . .
O7 Cu2 Cu1 95.73(11) 17_666 .
O5 Cu2 Cu1 86.39(11) . .
O1 Cu3 O17 173.7(2) . .
O1 Cu3 O14 95.1(2) . .
O17 Cu3 O14 88.3(2) . .
O1 Cu3 O10 95.03(19) . 17_666
O17 Cu3 O10 84.1(2) . 17_666
O14 Cu3 O10 153.6(2) . 17_666
O1 Cu3 O6 81.28(17) . .
O17 Cu3 O6 92.8(2) . .
O14 Cu3 O6 102.3(2) . .
O10 Cu3 O6 103.32(18) 17_666 .
Cu3 O1 Cu1 111.7(2) . .
Cu3 O1 Cu2 118.9(2) . .
Cu1 O1 Cu2 93.88(18) . .
Cu3 O1 H1 110.7 . .
Cu1 O1 H1 109.8 . .
Cu2 O1 H1 110.5 . .
Cu1 O2 Cu2 97.39(17) . .
Cu1 O2 Cu1 137.38(19) . 21_666
Cu2 O2 Cu1 117.41(17) . 21_666
Cu1 O2 H2 99.0 . .
Cu2 O2 H2 99.4 . .
Cu1 O2 H2 98.7 21_666 .
O4 S1 O3 110.15(16) . 9
O4 S1 O3 110.15(16) . .
O3 S1 O3 108.78(17) 9 .
O4 S1 O3 110.15(16) . 5
O3 S1 O3 108.78(17) 9 5
O3 S1 O3 108.78(17) . 5
S1 O3 Cu1 129.4(2) . .
O7 S2 O8 110.0(3) . .
O7 S2 O5 111.0(3) . .
O8 S2 O5 109.5(3) . .
O7 S2 O6 108.1(3) . .
O8 S2 O6 109.0(3) . .
O5 S2 O6 109.1(3) . .
S2 O5 Cu2 126.6(3) . .
S2 O6 Cu3 127.3(3) . .
S2 O6 Cu1 113.3(2) . .
Cu3 O6 Cu1 80.05(13) . .
S2 O7 Cu2 130.9(3) . 21_666
O12 S3 O9 111.5(3) . .
O12 S3 O10 110.3(3) . .
O9 S3 O10 108.0(3) . .
O12 S3 O11 108.1(3) . .
O9 S3 O11 110.7(2) . .
O10 S3 O11 108.2(3) . .
S3 O9 Cu2 133.4(3) . .
S3 O10 Cu3 124.3(3) . 21_666
S3 O11 Cu1 122.2(2) . 21_666
O152 S4 O161 53.4(13) . .
O152 S4 O162 97.5(14) . .
O161 S4 O162 45.5(11) . .
O152 S4 O13 119.3(9) . .
O161 S4 O13 123.6(9) . .
O162 S4 O13 95.0(8) . .
O152 S4 O14 124.8(9) . .
O161 S4 O14 113.2(8) . .
O162 S4 O14 99.0(7) . .
O13 S4 O14 111.2(3) . .
O161 S4 O151 96.2(13) . .
O162 S4 O151 140.4(11) . .
O13 S4 O151 102.1(8) . .
O14 S4 O151 107.4(9) . .
S4 O13 Cu2 131.2(3) . .
S4 O14 Cu3 132.0(4) . .
C1 O17 Cu3 118.0(5) . .
O17 C1 N1 123.4(9) . .
O17 C1 H1A 118.3 . .
N1 C1 H1A 118.3 . .
C1 N1 C3 121.5(9) . .
C1 N1 C2 120.3(9) . .
C3 N1 C2 117.9(8) . .
N1 C2 H2A 109.5 . .
N1 C2 H2B 109.5 . .
H2A C2 H2B 109.5 . .
N1 C2 H2C 109.5 . .
H2A C2 H2C 109.5 . .
H2B C2 H2C 109.5 . .
N1 C3 H3A 109.5 . .
N1 C3 H3B 109.5 . .
H3A C3 H3B 109.5 . .
N1 C3 H3C 109.5 . .
H3A C3 H3C 109.5 . .
H3B C3 H3C 109.5 . .
C4 O18 H18 115.7 . .
O18 C4 C5 101.4(17) . .
O18 C4 H4A 111.5 . .
C5 C4 H4A 111.5 . .
O18 C4 H4B 111.5 . .
C5 C4 H4B 111.5 . .
H4A C4 H4B 109.3 . .
N2 C5 C4 108.9(11) . .
N2 C5 C7 107.3(10) . .
C4 C5 C7 116.9(13) . .
N2 C5 C6 106.6(10) . .
C4 C5 C6 105.4(13) . .
C7 C5 C6 111.3(14) . .
C5 C6 H6A 109.5 . .
C5 C6 H6B 109.5 . .
H6A C6 H6B 109.5 . .
C5 C6 H6C 109.5 . .
H6A C6 H6C 109.5 . .
H6B C6 H6C 109.5 . .
C5 N2 H2D 109.5 . .
C5 N2 H2E 109.5 . .
H2D N2 H2E 109.5 . .
C5 N2 H2F 109.5 . .
H2D N2 H2F 109.5 . .
H2E N2 H2F 109.5 . .
C5 C7 H7A 109.5 . .
C5 C7 H7B 109.5 . .
H7A C7 H7B 109.5 . .
C5 C7 H7C 109.5 . .
H7A C7 H7C 109.5 . .
H7B C7 H7C 109.5 . .
C8 O191 H191 116.2 . .
C8 O191 H8C 49.1 . .
H191 O191 H8C 81.0 . .
C8 O192 H192 101.9 . .
H192 O192 H8B 71.6 . .
O191 C8 O192 88(2) . .
O191 C8 C9 108.7(11) . .
O192 C8 C9 114.5(18) . .
O191 C8 H8A 109.6 . .
O192 C8 H8A 123.2 . .
C9 C8 H8A 110.0 . .
O191 C8 H8B 109.9 . .
C9 C8 H8B 110.1 . .
H8A C8 H8B 108.4 . .
O192 C8 H8C 109.2 . .
C9 C8 H8C 108.5 . .
H8A C8 H8C 87.5 . .
H8B C8 H8C 129.2 . .
O191 C8 H8D 127.6 . .
O192 C8 H8D 108.9 . .
C9 C8 H8D 108.2 . .
H8B C8 H8D 90.4 . .
H8C C8 H8D 107.4 . .
N3 C9 C8 106.6(7) . .
N3 C9 C11 106.0(6) . .
C8 C9 C11 114.8(8) . .
N3 C9 C10 106.9(6) . .
C8 C9 C10 108.2(7) . .
C11 C9 C10 113.8(9) . .
C9 C10 H10A 109.5 . .
C9 C10 H10B 109.5 . .
H10A C10 H10B 109.5 . .
C9 C10 H10C 109.5 . .
H10A C10 H10C 109.5 . .
H10B C10 H10C 109.5 . .
C9 C11 H11A 109.5 . .
C9 C11 H11B 109.5 . .
H11A C11 H11B 109.5 . .
C9 C11 H11C 109.5 . .
H11A C11 H11C 109.5 . .
H11B C11 H11C 109.5 . .
C9 N3 H3D 109.5 . .
C9 N3 H3E 109.5 . .
H3D N3 H3E 109.5 . .
C9 N3 H3F 109.5 . .
H3D N3 H3F 109.5 . .
H3E N3 H3F 109.5 . .
N4 C12 H12A 109.5 . .
N4 C12 H12B 109.5 . .
H12A C12 H12B 109.5 . .
N4 C12 H12C 109.5 . .
H12A C12 H12C 109.5 . .
H12B C12 H12C 109.5 . .
N4 C13 H13A 109.5 . .
N4 C13 H13B 109.5 . .
H13A C13 H13B 109.5 . .
N4 C13 H13C 109.5 . .
H13A C13 H13C 109.5 . .
H13B C13 H13C 109.5 . .
C13 N4 C14 125(5) . .
C13 N4 C12 128(4) . .
C14 N4 C12 104(4) . .
O20 C14 N4 96(4) . .
O20 C14 H14 132.0 . .
N4 C14 H14 132.0 . .
C15 O22 H22 98.6 . .
C16 C15 O22 113(9) . .
C16 C15 H15A 110.0 . .
O22 C15 H15A 108.9 . .
C16 C15 H15B 108.9 . .
O22 C15 H15B 108.9 . .
H15A C15 H15B 107.7 . .
C18 C16 C15 104(8) . .
C18 C16 N5 107(7) . .
C15 C16 N5 146(8) . .
C18 C16 C17 104(6) . .
C15 C16 C17 92(8) . .
N5 C16 C17 95(5) . .
C16 N5 H5A 109.5 . .
C16 N5 H5B 109.5 . .
H5A N5 H5B 109.5 . .
C16 N5 H5C 109.5 . .
H5A N5 H5C 109.5 . .
H5B N5 H5C 109.5 . .
C16 C17 H17A 109.5 . .
C16 C17 H17B 109.5 . .
H17A C17 H17B 109.5 . .
C16 C17 H17C 109.5 . .
H17A C17 H17C 109.5 . .
H17B C17 H17C 109.5 . .
C16 C18 H18A 109.5 . .
C16 C18 H18B 109.5 . .
H18A C18 H18B 109.5 . .
C16 C18 H18C 109.5 . .
H18A C18 H18C 109.5 . .
H18B C18 H18C 109.5 . .

loop_
_geom_bond_atom_site_label_1
_geom_bond_atom_site_label_2
_geom_bond_distance
_geom_bond_site_symmetry_2
Cu1 O2 1.917(4) .
Cu1 O11 1.944(4) 17_666
Cu1 O1 1.965(4) .
Cu1 O3 1.994(4) .
Cu1 O2 2.280(4) 17_666
Cu1 O6 2.712(4) .
Cu1 Cu2 2.8938(12) .
Cu2 O2 1.936(4) .
Cu2 O13 1.946(5) .
Cu2 O1 1.996(4) .
Cu2 O9 1.996(4) .
Cu2 O7 2.323(4) 17_666
Cu2 O5 2.354(5) .
Cu3 O1 1.930(4) .
Cu3 O17 1.932(5) .
Cu3 O14 1.943(6) .
Cu3 O10 1.976(5) 17_666
Cu3 O6 2.273(5) .
O1 H1 0.8560 .
O2 Cu1 2.280(4) 21_666
O2 H2 0.8540 .
S1 O4 1.457(7) .
S1 O3 1.464(4) 9
S1 O3 1.464(4) .
S1 O3 1.464(4) 5
S2 O7 1.455(5) .
S2 O8 1.461(5) .
S2 O5 1.473(5) .
S2 O6 1.480(5) .
O7 Cu2 2.323(4) 21_666
S3 O12 1.447(5) .
S3 O9 1.463(5) .
S3 O10 1.472(5) .
S3 O11 1.491(4) .
O10 Cu3 1.976(5) 21_666
O11 Cu1 1.944(4) 21_666
S4 O152 1.35(2) .
S4 O161 1.36(2) .
S4 O162 1.43(3) .
S4 O13 1.434(5) .
S4 O14 1.436(6) .
S4 O151 1.45(3) .
O17 C1 1.234(10) .
C1 N1 1.307(10) .
C1 H1A 0.9500 .
N1 C3 1.431(13) .
N1 C2 1.479(14) .
C2 H2A 0.9800 .
C2 H2B 0.9800 .
C2 H2C 0.9800 .
C3 H3A 0.9800 .
C3 H3B 0.9800 .
C3 H3C 0.9800 .
O18 C4 1.43(2) .
O18 H18 0.8501 .
C4 C5 1.49(2) .
C4 H4A 0.9900 .
C4 H4B 0.9900 .
C5 N2 1.459(13) .
C5 C7 1.518(17) .
C5 C6 1.560(19) .
C6 H6A 0.9800 .
C6 H6B 0.9800 .
C6 H6C 0.9800 .
N2 H2D 0.9100 .
N2 H2E 0.9100 .
N2 H2F 0.9100 .
C7 H7A 0.9800 .
C7 H7B 0.9800 .
C7 H7C 0.9800 .
O191 C8 1.26(2) .
O191 H191 0.8506 .
O191 H8C 0.5423 .
O192 C8 1.40(3) .
O192 H192 0.8399 .
O192 H8B 0.6179 .
C8 C9 1.501(13) .
C8 H8A 0.9900 .
C8 H8B 0.9900 .
C8 H8C 0.9901 .
C8 H8D 0.9899 .
C9 N3 1.495(8) .
C9 C11 1.512(13) .
C9 C10 1.546(8) .
C10 H10A 0.9800 .
C10 H10B 0.9800 .
C10 H10C 0.9800 .
C11 H11A 0.9800 .
C11 H11B 0.9800 .
C11 H11C 0.9800 .
N3 H3D 0.9100 .
N3 H3E 0.9100 .
N3 H3F 0.9100 .
C12 N4 1.58(4) .
C12 H12A 0.9800 .
C12 H12B 0.9800 .
C12 H12C 0.9800 .
C13 N4 1.24(4) .
C13 H13A 0.9800 .
C13 H13B 0.9800 .
C13 H13C 0.9800 .
N4 C14 1.55(5) .
C14 O20 1.27(4) .
C14 H14 0.9500 .
O21 H21 0.8501 .
O22 C15 1.69(13) .
O22 H22 0.8401 .
C15 C16 1.49(12) .
C15 H15A 0.9900 .
C15 H15B 0.9900 .
C16 C18 1.37(7) .
C16 N5 1.52(8) .
C16 C17 1.68(8) .
N5 H5A 0.9100 .
N5 H5B 0.9100 .
N5 H5C 0.9100 .
C17 H17A 0.9800 .
C17 H17B 0.9800 .
C17 H17C 0.9800 .
C18 H18A 0.9800 .
C18 H18B 0.9800 .
C18 H18C 0.9800 .

loop_
_geom_hbond_atom_site_label_D
_geom_hbond_atom_site_label_H
_geom_hbond_atom_site_label_A
_geom_hbond_distance_DH
_geom_hbond_distance_HA
_geom_hbond_distance_DA
_geom_hbond_angle_DHA
_geom_hbond_site_symmetry_A
N5 H5C O9 0.91 2.69 3.25(3) 120.9 17_666
N5 H5C O5 0.91 2.80 3.24(3) 111.4 17_666
N5 H5B O162 0.91 2.49 3.03(4) 118.9 .
O22 H22 O18 0.84 1.64 2.18(3) 119.8 .
N3 H3F O4 0.91 2.07 2.940(6) 161.0 .
N3 H3E O7 0.91 2.45 3.044(7) 122.8 .
N3 H3E O6 0.91 2.04 2.944(8) 170.4 .
N3 H3D O11 0.91 2.61 3.224(7) 125.9 21_666
N3 H3D O12 0.91 2.05 2.957(8) 174.0 21_666
O192 H192 O18 0.84 2.42 3.21(4) 158.6 6_456
O191 H191 O4 0.85 2.55 3.405(17) 179.4 .
N2 H2F O8 0.91 2.24 3.020(10) 142.7 17_666
N2 H2F O22 0.91 2.11 2.687(19) 120.6 .
N2 H2F O8 0.91 2.24 3.020(10) 142.7 17_666
N2 H2E O12 0.91 2.16 3.066(10) 175.4 .
N2 H2D O13 0.91 1.94 2.832(10) 164.9 .
O2 H2 O2 0.85 2.64 3.080(4) 113.4 17_666
O2 H2 O7 0.85 2.45 2.943(6) 117.6 17_666
O2 H2 O3 0.85 2.07 2.799(5) 143.2 17_666
O1 H1 O9 0.86 2.51 2.998(6) 117.1 17_666
O1 H1 O5 0.86 1.99 2.775(6) 152.5 17_666

loop_
_geom_torsion_atom_site_label_1
_geom_torsion_atom_site_label_2
_geom_torsion_atom_site_label_3
_geom_torsion_atom_site_label_4
_geom_torsion
_geom_torsion_site_symmetry_1
_geom_torsion_site_symmetry_4
O11 Cu1 Cu2 O2 -178.2(3) 17_666 .
O1 Cu1 Cu2 O2 -167.3(3) . .
O3 Cu1 Cu2 O2 38.3(2) . .
O2 Cu1 Cu2 O2 -78.7(2) 17_666 .
O6 Cu1 Cu2 O2 116.5(2) . .
O2 Cu1 Cu2 O13 177.1(3) . .
O11 Cu1 Cu2 O13 -1.0(3) 17_666 .
O1 Cu1 Cu2 O13 9.9(3) . .
O3 Cu1 Cu2 O13 -144.5(3) . .
O2 Cu1 Cu2 O13 98.4(3) 17_666 .
O6 Cu1 Cu2 O13 -66.3(3) . .
O2 Cu1 Cu2 O1 167.3(3) . .
O11 Cu1 Cu2 O1 -10.9(3) 17_666 .
O3 Cu1 Cu2 O1 -154.4(2) . .
O2 Cu1 Cu2 O1 88.6(2) 17_666 .
O6 Cu1 Cu2 O1 -76.2(2) . .
O2 Cu1 Cu2 O9 -13.0(3) . .
O11 Cu1 Cu2 O9 168.9(3) 17_666 .
O1 Cu1 Cu2 O9 179.8(3) . .
O3 Cu1 Cu2 O9 25.4(3) . .
O2 Cu1 Cu2 O9 -91.7(2) 17_666 .
O6 Cu1 Cu2 O9 103.6(2) . .
O2 Cu1 Cu2 O7 78.7(2) . 17_666
O11 Cu1 Cu2 O7 -99.5(2) 17_666 17_666
O1 Cu1 Cu2 O7 -88.6(2) . 17_666
O3 Cu1 Cu2 O7 116.99(18) . 17_666
O2 Cu1 Cu2 O7 -0.05(15) 17_666 17_666
O6 Cu1 Cu2 O7 -164.80(15) . 17_666
O2 Cu1 Cu2 O5 -88.2(2) . .
O11 Cu1 Cu2 O5 93.7(2) 17_666 .
O1 Cu1 Cu2 O5 104.6(2) . .
O3 Cu1 Cu2 O5 -49.82(18) . .
O2 Cu1 Cu2 O5 -166.86(14) 17_666 .
O6 Cu1 Cu2 O5 28.38(14) . .
O14 Cu3 O1 Cu1 140.8(3) . .
O10 Cu3 O1 Cu1 -63.7(2) 17_666 .
O6 Cu3 O1 Cu1 39.0(2) . .
O14 Cu3 O1 Cu2 33.1(3) . .
O10 Cu3 O1 Cu2 -171.4(2) 17_666 .
O6 Cu3 O1 Cu2 -68.6(2) . .
O2 Cu1 O1 Cu3 -131.8(2) . .
O11 Cu1 O1 Cu3 49.6(2) 17_666 .
O3 Cu1 O1 Cu3 -49.8(6) . .
O2 Cu1 O1 Cu3 135.1(2) 17_666 .
O6 Cu1 O1 Cu3 -33.74(19) . .
Cu2 Cu1 O1 Cu3 -123.3(3) . .
O2 Cu1 O1 Cu2 -8.46(17) . .
O11 Cu1 O1 Cu2 172.90(17) 17_666 .
O3 Cu1 O1 Cu2 73.5(5) . .
O2 Cu1 O1 Cu2 -101.58(16) 17_666 .
O6 Cu1 O1 Cu2 89.56(17) . .
O2 Cu2 O1 Cu3 125.9(2) . .
O13 Cu2 O1 Cu3 -55.7(3) . .
O7 Cu2 O1 Cu3 -147.6(2) 17_666 .
O5 Cu2 O1 Cu3 40.7(2) . .
Cu1 Cu2 O1 Cu3 117.5(3) . .
O2 Cu2 O1 Cu1 8.39(17) . .
O13 Cu2 O1 Cu1 -173.1(2) . .
O7 Cu2 O1 Cu1 94.91(17) 17_666 .
O5 Cu2 O1 Cu1 -76.75(18) . .
O1 Cu1 O2 Cu2 8.77(18) . .
O3 Cu1 O2 Cu2 -150.45(17) . .
O2 Cu1 O2 Cu2 108.4(2) 17_666 .
O6 Cu1 O2 Cu2 -60.38(17) . .
O1 Cu1 O2 Cu1 154.5(3) . 21_666
O3 Cu1 O2 Cu1 -4.7(3) . 21_666
O2 Cu1 O2 Cu1 -105.84(18) 17_666 21_666
O6 Cu1 O2 Cu1 85.4(3) . 21_666
Cu2 Cu1 O2 Cu1 145.7(4) . 21_666
O1 Cu2 O2 Cu1 -8.66(18) . .
O9 Cu2 O2 Cu1 171.22(18) . .
O7 Cu2 O2 Cu1 -102.33(18) 17_666 .
O5 Cu2 O2 Cu1 89.01(17) . .
O1 Cu2 O2 Cu1 -163.2(2) . 21_666
O9 Cu2 O2 Cu1 16.7(2) . 21_666
O7 Cu2 O2 Cu1 103.1(2) 17_666 21_666
O5 Cu2 O2 Cu1 -65.6(2) . 21_666
Cu1 Cu2 O2 Cu1 -154.6(3) . 21_666
O4 S1 O3 Cu1 -97.4(3) . .
O3 S1 O3 Cu1 23.4(5) 9 .
O3 S1 O3 Cu1 141.78(9) 5 .
O2 Cu1 O3 S1 -128.8(3) . .
O11 Cu1 O3 S1 49.6(3) 17_666 .
O1 Cu1 O3 S1 150.7(4) . .
O2 Cu1 O3 S1 -34.2(3) 17_666 .
O6 Cu1 O3 S1 135.6(3) . .
Cu2 Cu1 O3 S1 -153.1(2) . .
O7 S2 O5 Cu2 103.3(3) . .
O8 S2 O5 Cu2 -135.1(3) . .
O6 S2 O5 Cu2 -15.8(4) . .
O2 Cu2 O5 S2 -63.3(3) . .
O13 Cu2 O5 S2 113.7(3) . .
O1 Cu2 O5 S2 19.2(3) . .
O9 Cu2 O5 S2 -161.1(3) . .
O7 Cu2 O5 S2 -121.8(6) 17_666 .
Cu1 Cu2 O5 S2 -22.1(3) . .
O7 S2 O6 Cu3 -164.3(3) . .
O8 S2 O6 Cu3 76.1(4) . .
O5 S2 O6 Cu3 -43.5(4) . .
O7 S2 O6 Cu1 -69.1(3) . .
O8 S2 O6 Cu1 171.3(3) . .
O5 S2 O6 Cu1 51.7(3) . .
O1 Cu3 O6 S2 86.3(3) . .
O17 Cu3 O6 S2 -96.0(3) . .
O14 Cu3 O6 S2 -7.1(4) . .
O10 Cu3 O6 S2 179.4(3) 17_666 .
O1 Cu3 O6 Cu1 -25.49(14) . .
O17 Cu3 O6 Cu1 152.22(19) . .
O14 Cu3 O6 Cu1 -118.89(18) . .
O10 Cu3 O6 Cu1 67.65(16) 17_666 .
O2 Cu1 O6 S2 -18.1(3) . .
O11 Cu1 O6 S2 161.6(3) 17_666 .
O1 Cu1 O6 S2 -100.0(3) . .
O3 Cu1 O6 S2 74.3(3) . .
O2 Cu1 O6 S2 -148.5(4) 17_666 .
Cu2 Cu1 O6 S2 -54.7(2) . .
O2 Cu1 O6 Cu3 108.35(15) . .
O11 Cu1 O6 Cu3 -71.96(15) 17_666 .
O1 Cu1 O6 Cu3 26.41(15) . .
O3 Cu1 O6 Cu3 -159.27(14) . .
O2 Cu1 O6 Cu3 -22.0(6) 17_666 .
Cu2 Cu1 O6 Cu3 71.75(9) . .
O8 S2 O7 Cu2 -106.6(4) . 21_666
O5 S2 O7 Cu2 14.8(4) . 21_666
O6 S2 O7 Cu2 134.5(3) . 21_666
O12 S3 O9 Cu2 92.7(4) . .
O10 S3 O9 Cu2 -146.0(4) . .
O11 S3 O9 Cu2 -27.7(5) . .
O2 Cu2 O9 S3 36.2(4) . .
O13 Cu2 O9 S3 -142.3(4) . .
O7 Cu2 O9 S3 -50.3(4) 17_666 .
O5 Cu2 O9 S3 121.3(4) . .
Cu1 Cu2 O9 S3 44.7(5) . .
O12 S3 O10 Cu3 -165.3(3) . 21_666
O9 S3 O10 Cu3 72.6(4) . 21_666
O11 S3 O10 Cu3 -47.3(4) . 21_666
O12 S3 O11 Cu1 -170.3(3) . 21_666
O9 S3 O11 Cu1 -47.9(4) . 21_666
O10 S3 O11 Cu1 70.3(3) . 21_666
O152 S4 O13 Cu2 168.3(16) . .
O161 S4 O13 Cu2 -128.4(12) . .
O162 S4 O13 Cu2 -90.2(8) . .
O14 S4 O13 Cu2 11.4(8) . .
O151 S4 O13 Cu2 125.7(10) . .
O1 Cu2 O13 S4 35.5(6) . .
O9 Cu2 O13 S4 -144.3(6) . .
O7 Cu2 O13 S4 128.9(6) 17_666 .
O5 Cu2 O13 S4 -62.0(6) . .
Cu1 Cu2 O13 S4 28.8(7) . .
O152 S4 O14 Cu3 149.3(17) . .
O161 S4 O14 Cu3 88.9(12) . .
O162 S4 O14 Cu3 43.6(9) . .
O13 S4 O14 Cu3 -55.4(7) . .
O151 S4 O14 Cu3 -166.3(10) . .
O1 Cu3 O14 S4 30.3(6) . .
O17 Cu3 O14 S4 -155.0(6) . .
O10 Cu3 O14 S4 -81.9(7) 17_666 .
O6 Cu3 O14 S4 112.5(5) . .
O14 Cu3 O17 C1 -54.8(6) . .
O10 Cu3 O17 C1 150.5(6) 17_666 .
O6 Cu3 O17 C1 47.4(6) . .
Cu3 O17 C1 N1 -170.5(6) . .
O17 C1 N1 C3 -179.8(9) . .
O17 C1 N1 C2 5.9(14) . .
O18 C4 C5 N2 -65.5(17) . .
O18 C4 C5 C7 56(2) . .
O18 C4 C5 C6 -179.5(14) . .
O191 C8 C9 N3 -65.9(13) . .
O192 C8 C9 N3 -162(2) . .
O191 C8 C9 C11 51.2(14) . .
O192 C8 C9 C11 -45(2) . .
O191 C8 C9 C10 179.4(12) . .
O192 C8 C9 C10 83(2) . .
C13 N4 C14 O20 -16(5) . .
C12 N4 C14 O20 -177(3) . .
O22 C15 C16 C18 -57(10) . .
O22 C15 C16 N5 98(15) . .
O22 C15 C16 C17 -162(6) . .
